data_1567794
loop_
_publ_author_name
'Zeng, Heng'
'Xie, Xiao-Jing'
'Wang, Ying'
'Luo, Dong'
'Wei, Rong-Jia'
'Lu, Weigang'
'Li, Dan'

_publ_section_title
;
 Spatial disposition of square-planar mononuclear nodes in metal-organic
 frameworks for C<sub>2</sub>H<sub>2</sub>/CO<sub>2</sub> separation.
;
_journal_issue 43
_journal_name_full 'Chemical science'
_journal_page_first 12876
_journal_page_last 12882
_journal_paper_doi 10.1039/d2sc04324f
_journal_volume 13
_journal_year 2022
_chemical_formula_moiety 'C16 H10 Cu N4 O4, 3(H2 O), 2(C2 H3 N), C1.5 H3 N0.75'
_chemical_formula_sum 'C21.5 H25 Cu N6.75 O7'
_chemical_formula_weight 553.52
_space_group_crystal_system monoclinic
_space_group_IT_number 14
_space_group_name_Hall '-P 2ybc'
_space_group_name_H-M_alt 'P 1 21/c 1'
_atom_sites_solution_hydrogens mixed
_audit_block_doi 10.5517/ccdc.csd.cc2bjndy
_audit_creation_date 2022-03-22
_audit_creation_method
;
Olex2 1.3
(compiled 2020.11.12 svn.r5f609507 for OlexSys, GUI svn.r6408)
;
_audit_update_record
;
2022-03-22 deposited with the CCDC.	2022-10-17 downloaded from the CCDC.
;
_cell_angle_alpha 90
_cell_angle_beta 93.1530(10)
_cell_angle_gamma 90
_cell_formula_units_Z 4
_cell_length_a 14.23210(10)
_cell_length_b 13.23780(10)
_cell_length_c 14.6287(2)
_cell_measurement_reflns_used 8535
_cell_measurement_temperature 100.01(11)
_cell_measurement_theta_max 76.5990
_cell_measurement_theta_min 3.0870
_cell_volume 2751.90(5)
_computing_cell_refinement 'CrysAlisPro 1.171.39.33c (Rigaku OD, 2017)'
_computing_data_collection 'CrysAlisPro 1.171.39.33c (Rigaku OD, 2017)'
_computing_data_reduction 'CrysAlisPro 1.171.39.33c (Rigaku OD, 2017)'
_computing_molecular_graphics 'Olex2 1.3 (Dolomanov et al., 2009)'
_computing_publication_material 'Olex2 1.3 (Dolomanov et al., 2009)'
_computing_structure_refinement 'SHELXL 2018/3 (Sheldrick, 2015)'
_computing_structure_solution 'SHELXT 2014/5 (Sheldrick, 2014)'
_diffrn_ambient_temperature 100.0
_diffrn_measured_fraction_theta_full 0.983
_diffrn_measured_fraction_theta_max 0.946
_diffrn_measurement_details
;
List of Runs (angles in degrees, time in seconds):

  # Type    Start    End  Width  t~exp~   \w     \q     \k     \f   Frames
#--------------------------------------------------------------------------
  1  \w    -39.00  24.00   0.50    0.50    --   -0.90 -82.00 150.00  126
  2  \w     13.00  88.00   0.50    0.50    --    0.90  38.00 -30.00  150
  3  \w    -13.00  15.00   0.50    0.50    --    0.90  82.00 150.00   56
  4  \w    -21.00   5.00   0.50    0.50    --    0.90  38.00 -30.00   52
  5  \w     89.00 115.00   0.50    1.08    --  105.10  19.00-120.00   52
  6  \w    166.00 192.00   0.50    1.08    --  105.10  19.00-120.00   52
  7  \w     93.00 187.00   0.50    1.08    --  105.10  38.00  30.00  188
  8  \w     86.00 133.00   0.50    1.08    --  105.10 -82.00-120.00   94
  9  \w     20.00 140.00   0.50    1.08    --  105.10 -82.00-150.00  240
 10  \w     30.00 138.00   0.50    1.08    --  105.10 -77.00  60.00  216
 11  \w     82.00 141.00   0.50    1.08    --  105.10  82.00 -30.00  118
 12  \w    123.00 184.00   0.50    1.08    --  105.10  38.00  60.00  122
;
_diffrn_measurement_device 'four-circle diffractometer'
_diffrn_measurement_device_type 'XtaLAB AFC12 (RINC): Kappa single'
_diffrn_measurement_method '\w scans'
_diffrn_radiation_type CuK\a
_diffrn_radiation_wavelength 1.54184
_diffrn_reflns_av_R_equivalents 0.0277
_diffrn_reflns_av_unetI/netI 0.0336
_diffrn_reflns_Laue_measured_fraction_full 0.983
_diffrn_reflns_Laue_measured_fraction_max 0.946
_diffrn_reflns_limit_h_max 17
_diffrn_reflns_limit_h_min -18
_diffrn_reflns_limit_k_max 16
_diffrn_reflns_limit_k_min -16
_diffrn_reflns_limit_l_max 18
_diffrn_reflns_limit_l_min -16
_diffrn_reflns_number 14174
_diffrn_reflns_point_group_measured_fraction_full 0.983
_diffrn_reflns_point_group_measured_fraction_max 0.946
_diffrn_reflns_theta_full 67.684
_diffrn_reflns_theta_max 77.553
_diffrn_reflns_theta_min 4.565
_exptl_absorpt_coefficient_mu 1.557
_exptl_absorpt_correction_T_max 1.00000
_exptl_absorpt_correction_T_min 0.90222
_exptl_absorpt_correction_type multi-scan
_exptl_absorpt_process_details
;
CrysAlisPro 1.171.39.33c (Rigaku Oxford Diffraction, 2017)
Empirical absorption correction using spherical harmonics,
 implemented in SCALE3 ABSPACK scaling algorithm.
;
_exptl_crystal_colour blue
_exptl_crystal_colour_primary blue
_exptl_crystal_density_diffrn 1.336
_exptl_crystal_description block
_exptl_crystal_F_000 1145
_exptl_crystal_size_max 0.1
_exptl_crystal_size_mid 0.05
_exptl_crystal_size_min 0.05
_refine_diff_density_max 1.651
_refine_diff_density_min -0.953
_refine_diff_density_rms 0.132
_refine_ls_extinction_coef 0.0036(8)
_refine_ls_extinction_expression Fc^*^=kFc[1+0.001xFc^2^\l^3^/sin(2\q)]^-1/4^
_refine_ls_extinction_method 'SHELXL-2018/3 (Sheldrick 2018)'
_refine_ls_goodness_of_fit_ref 1.051
_refine_ls_hydrogen_treatment constr
_refine_ls_matrix_type full
_refine_ls_number_parameters 367
_refine_ls_number_reflns 5536
_refine_ls_number_restraints 97
_refine_ls_restrained_S_all 1.058
_refine_ls_R_factor_all 0.1217
_refine_ls_R_factor_gt 0.1134
_refine_ls_shift/su_max 0.001
_refine_ls_shift/su_mean 0.000
_refine_ls_structure_factor_coef Fsqd
_refine_ls_weighting_details 'w=1/[\s^2^(Fo^2^)+(0.1441P)^2^+14.9399P] where P=(Fo^2^+2Fc^2^)/3'
_refine_ls_weighting_scheme calc
_refine_ls_wR_factor_gt 0.2897
_refine_ls_wR_factor_ref 0.2960
_reflns_Friedel_coverage 0.000
_reflns_number_gt 4900
_reflns_number_total 5536
_reflns_threshold_expression 'I > 2\s(I)'
_cod_data_source_file d2sc04324f2.cif
_cod_data_source_block jnu-4
_cod_depositor_comments 'Adding full bibliography for 1567794.cif.'
_cod_original_formula_sum 'C21.50 H25 Cu N6.75 O7'
_cod_database_code 1567794
_shelx_shelxl_version_number 2018/3
_shelx_space_group_comment
;
The symmetry employed for this shelxl refinement is uniquely defined
by the following loop, which should always be used as a source of
symmetry information in preference to the above space-group names.
They are only intended as comments.
;
_shelx_estimated_absorpt_t_max 0.926
_shelx_estimated_absorpt_t_min 0.860
_olex2_refinement_description
;
1. Fixed Uiso
 At 1.2 times of:
  All C(H) groups
 At 1.5 times of:
  All C(H,H,H) groups, All O(H,H) groups
2. Restrained distances
 C17-N5
 1.137 with sigma of 0.01
 C17-C18
 1.456 with sigma of 0.01
 C18-N5
 2.593 with sigma of 0.02
 C19-N6
 1.137 with sigma of 0.01
 C19-C20
 1.456 with sigma of 0.01
 C20-N6
 2.593 with sigma of 0.02
 C21-N7
 1.137 with sigma of 0.01
 C21-C22
 1.456 with sigma of 0.01
 C22-N7
 2.593 with sigma of 0.02
 C23-N8
 1.137 with sigma of 0.01
 C23-C24
 1.456 with sigma of 0.01
 C24-N8
 2.593 with sigma of 0.02
 N8-O4
 3 with sigma of 0.01
3. Uiso/Uaniso restraints and constraints
N5 \\sim C17 \\sim C18: within 2A with sigma of 0.04 and sigma for terminal
atoms of 0.08 within 2A
N6 \\sim C19 \\sim C20: within 2A with sigma of 0.04 and sigma for terminal
atoms of 0.08 within 2A
N7 \\sim C21 \\sim C22: within 2A with sigma of 0.04 and sigma for terminal
atoms of 0.08 within 2A
N8 \\sim C23 \\sim C24: within 2A with sigma of 0.04 and sigma for terminal
atoms of 0.08 within 2A
4. Rigid body (RIGU) restrains
 N6, C19, C20
 with sigma for 1-2 distances of 0.004 and sigma for 1-3 distances of 0.004
 N5, C17, C18
 with sigma for 1-2 distances of 0.0005 and sigma for 1-3 distances of 0.0005
 C20, N6, C19
 with sigma for 1-2 distances of 0.0005 and sigma for 1-3 distances of 0.0005
 N7, C21, C22
 with sigma for 1-2 distances of 0.0005 and sigma for 1-3 distances of 0.0005
 N8, C23, C24
 with sigma for 1-2 distances of 0.004 and sigma for 1-3 distances of 0.004
5. Others
 Fixed Sof: N5(0.5) C17(0.5) C18(0.5) H18A(0.5) H18B(0.5) H18C(0.5) N6(0.75)
 C19(0.75) C20(0.75) N8(0.5) C23(0.5) C24(0.5) H24A(0.5) H24B(0.5) H24C(0.5)
6.a Free rotating group:
 O5(H5A,H5B), O6(H6A,H6B), O7(H7A,H7B), N5(C17,C18), N6(C19,C20), N7(C21,C22),
 N8(C23,C24)
6.b Aromatic/amide H refined with riding coordinates:
 C2(H2), C8(H8), C9(H9), C11(H11), C12(H12), C15(H15), C16(H16)
6.c Idealised Me refined as rotating group:
 C13(H13A,H13B,H13C), C18(H18A,H18B,H18C), C20(H20A,H20B,H20C), C22(H22A,H22B,
 H22C), C24(H24A,H24B,H24C)
;
_olex2_submission_special_instructions 'No special instructions were received'
_oxdiff_exptl_absorpt_empirical_details
;
Empirical correction (ABSPACK) includes:
- Absorption correction using spherical harmonics
- Frame scaling
;

loop_
_space_group_symop_operation_xyz
'x, y, z'
'-x, y+1/2, -z+1/2'
'-x, -y, -z'
'x, -y-1/2, z-1/2'

loop_
_atom_site_label
_atom_site_type_symbol
_atom_site_fract_x
_atom_site_fract_y
_atom_site_fract_z
_atom_site_U_iso_or_equiv
_atom_site_adp_type
_atom_site_occupancy
_atom_site_site_symmetry_order
_atom_site_calc_flag
_atom_site_refinement_flags_posn
_atom_site_refinement_flags_adp
_atom_site_refinement_flags_occupancy
_atom_site_disorder_assembly
_atom_site_disorder_group
Cu1 Cu 1.000000 0.500000 0.000000 0.0273(4) Uani 1 2 d S . P . .
Cu2 Cu 0.500000 0.500000 0.500000 0.0667(6) Uani 1 2 d S . P . .
O1 O 0.9534(3) 0.4280(3) 0.1043(2) 0.0335(8) Uani 1 1 d . . . . .
O2 O 0.5855(3) 0.4425(4) 0.4134(3) 0.0481(11) Uani 1 1 d . . . . .
N1 N 0.8375(3) 0.1947(3) 0.3395(2) 0.0219(8) Uani 1 1 d . . . . .
N2 N 0.9120(3) 0.0780(3) 0.4172(3) 0.0269(8) Uani 1 1 d . . . . .
O3 O 0.8667(3) 0.5671(3) 0.1059(3) 0.0487(11) Uani 1 1 d . . . . .
N3 N 0.8509(3) 0.0304(3) 0.3555(3) 0.0286(9) Uani 1 1 d . . . . .
C1 C 0.8102(3) 0.2939(3) 0.3088(3) 0.0221(9) Uani 1 1 d . . . . .
N4 N 0.5961(3) 0.0352(4) 0.1003(3) 0.0414(11) Uani 1 1 d . . . . .
C2 C 0.8615(3) 0.3399(3) 0.2421(3) 0.0243(9) Uani 1 1 d . . . . .
H2 H 0.913872 0.306509 0.218233 0.029 Uiso 1 1 calc R U . . .
C3 C 0.9047(3) 0.1748(3) 0.4084(3) 0.0244(9) Uani 1 1 d . . . . .
C4 C 0.8065(3) 0.1023(4) 0.3088(3) 0.0271(10) Uani 1 1 d . . . . .
C5 C 0.7087(3) 0.4377(4) 0.3152(4) 0.0325(11) Uani 1 1 d . . . . .
C6 C 0.8350(3) 0.4350(4) 0.2109(3) 0.0295(10) Uani 1 1 d . . . . .
C7 C 0.7334(3) 0.0829(4) 0.2361(3) 0.0290(10) Uani 1 1 d . . . . .
C8 C 0.7344(3) 0.3410(4) 0.3461(3) 0.0271(10) Uani 1 1 d . . . . .
H8 H 0.700471 0.308372 0.391856 0.032 Uiso 1 1 calc R U . . .
C9 C 0.7598(4) 0.4843(4) 0.2481(4) 0.0349(12) Uani 1 1 d . . . . .
H9 H 0.743037 0.550319 0.227668 0.042 Uiso 1 1 calc R U . . .
C10 C 0.8882(4) 0.4818(4) 0.1350(4) 0.0363(12) Uani 1 1 d . . . . .
C11 C 0.6439(4) 0.1226(5) 0.0979(4) 0.0400(13) Uani 1 1 d . . . . .
H11 H 0.629867 0.168056 0.048741 0.048 Uiso 1 1 calc R U . . .
C12 C 0.7128(4) 0.1491(4) 0.1641(4) 0.0367(12) Uani 1 1 d . . . . .
H12 H 0.745358 0.211435 0.160280 0.044 Uiso 1 1 calc R U . . .
C13 C 0.9582(4) 0.2539(4) 0.4603(4) 0.0400(13) Uani 1 1 d . . . . .
H13A H 0.988784 0.298622 0.417475 0.060 Uiso 1 1 calc R U . . .
H13B H 1.006193 0.222201 0.501469 0.060 Uiso 1 1 calc R U . . .
H13C H 0.915194 0.293419 0.496213 0.060 Uiso 1 1 calc R U . . .
C14 C 0.6299(4) 0.4921(4) 0.3577(5) 0.0461(15) Uani 1 1 d . . . . .
C15 C 0.6836(4) -0.0076(4) 0.2386(5) 0.0449(14) Uani 1 1 d . . . . .
H15 H 0.695749 -0.054323 0.287074 0.054 Uiso 1 1 calc R U . . .
O4 O 0.6105(4) 0.5773(4) 0.3351(8) 0.137(4) Uani 1 1 d D . . . .
C16 C 0.6164(5) -0.0281(5) 0.1696(5) 0.0512(16) Uani 1 1 d . . . . .
H16 H 0.583034 -0.090174 0.171545 0.061 Uiso 1 1 calc R U . . .
O5 O 0.4320(4) 0.3161(5) 0.5037(6) 0.0856(19) Uani 1 1 d G . . . .
H5A H 0.489490 0.333209 0.502484 0.128 Uiso 1 1 d G U . . .
H5B H 0.426933 0.252787 0.495082 0.128 Uiso 1 1 d G U . . .
O6 O 1.0416(5) 0.1820(5) 0.2374(6) 0.087(2) Uani 1 1 d G . . . .
H6A H 1.089922 0.153028 0.262032 0.131 Uiso 1 1 d G U . . .
H6B H 1.013530 0.141884 0.199636 0.131 Uiso 1 1 d G U . . .
O7 O 1.1520(6) 0.1920(5) 0.6365(8) 0.117(3) Uani 1 1 d G . . . .
H7A H 1.126848 0.134007 0.640017 0.175 Uiso 1 1 d G U . . .
H7B H 1.186882 0.193419 0.591165 0.175 Uiso 1 1 d G U . . .
N5 N 0.4884(12) -0.1678(14) 0.3305(12) 0.117(6) Uani 0.5 1 d DG U P . .
C17 C 0.4859(7) -0.2203(10) 0.2688(10) 0.103(6) Uani 0.5 1 d DG U P . .
C18 C 0.4841(10) -0.2883(10) 0.1905(10) 0.068(3) Uani 0.5 1 d DG U P . .
H18A H 0.434342 -0.267175 0.145508 0.102 Uiso 0.5 1 calc R U P . .
H18B H 0.471652 -0.357313 0.210756 0.102 Uiso 0.5 1 calc R U P . .
H18C H 0.545001 -0.286062 0.162397 0.102 Uiso 0.5 1 calc R U P . .
N6 N 0.6991(6) 0.1514(6) 0.5048(5) 0.067(2) Uani 0.75 1 d DG U P . .
C19 C 0.6768(6) 0.0689(6) 0.5052(6) 0.078(3) Uani 0.75 1 d DG U P . .
C20 C 0.6497(14) -0.0372(7) 0.5053(13) 0.168(11) Uani 0.75 1 d DG U P . .
H20A H 0.608507 -0.051590 0.451033 0.252 Uiso 1 1 calc R U . . .
H20B H 0.616281 -0.051932 0.560584 0.252 Uiso 1 1 calc R U . . .
H20C H 0.706214 -0.079472 0.504451 0.252 Uiso 1 1 calc R U . . .
N7 N 0.9581(7) 0.0292(8) 0.1267(7) 0.114(3) Uani 1 1 d DG U . . .
C21 C 0.9067(6) -0.0068(7) 0.0740(6) 0.115(4) Uani 1 1 d DG U . . .
C22 C 0.8417(9) -0.0521(13) 0.0055(11) 0.185(9) Uani 1 1 d DG U . . .
H22A H 0.872342 -0.057853 -0.052672 0.278 Uiso 1 1 calc R U . . .
H22B H 0.785564 -0.009441 -0.003072 0.278 Uiso 1 1 calc R U . . .
H22C H 0.823296 -0.119371 0.025936 0.278 Uiso 1 1 calc R U . . .
N8 N 0.6983(8) 0.7601(8) 0.2746(11) 0.084(4) Uani 0.5 1 d DG U P . .
C23 C 0.7173(8) 0.7512(7) 0.2006(11) 0.171(13) Uani 0.5 1 d DG U P . .
C24 C 0.7428(15) 0.7410(10) 0.1060(12) 0.108(7) Uani 0.5 1 d DG U P . .
H24A H 0.710371 0.682342 0.078096 0.162 Uiso 0.5 1 calc R U P . .
H24B H 0.810951 0.731582 0.104355 0.162 Uiso 0.5 1 calc R U P . .
H24C H 0.724093 0.802081 0.071805 0.162 Uiso 0.5 1 calc R U P . .

loop_
_atom_site_aniso_label
_atom_site_aniso_U_11
_atom_site_aniso_U_22
_atom_site_aniso_U_33
_atom_site_aniso_U_23
_atom_site_aniso_U_13
_atom_site_aniso_U_12
Cu1 0.0348(6) 0.0268(6) 0.0202(5) 0.0028(4) 0.0011(4) -0.0097(4)
Cu2 0.0476(8) 0.1213(14) 0.0307(7) 0.0000(7) -0.0009(6) 0.0590(9)
O1 0.043(2) 0.0352(18) 0.0223(17) 0.0042(14) 0.0038(15) -0.0114(15)
O2 0.042(2) 0.071(3) 0.031(2) 0.0079(19) 0.0048(17) 0.031(2)
N1 0.0246(18) 0.0242(18) 0.0170(17) 0.0001(14) 0.0018(14) -0.0008(14)
N2 0.032(2) 0.027(2) 0.0218(19) -0.0054(15) 0.0022(15) 0.0033(16)
O3 0.048(2) 0.046(2) 0.051(2) 0.027(2) -0.0006(19) -0.0035(18)
N3 0.033(2) 0.0264(19) 0.026(2) -0.0030(16) 0.0024(16) 0.0013(16)
C1 0.0201(19) 0.030(2) 0.016(2) 0.0014(16) -0.0034(15) -0.0007(16)
N4 0.036(2) 0.054(3) 0.033(2) 0.000(2) -0.0035(19) -0.023(2)
C2 0.022(2) 0.030(2) 0.021(2) 0.0022(17) -0.0001(16) -0.0053(17)
C3 0.026(2) 0.028(2) 0.019(2) -0.0015(17) -0.0032(17) 0.0034(17)
C4 0.029(2) 0.030(2) 0.023(2) 0.0005(18) 0.0039(18) -0.0021(18)
C5 0.027(2) 0.034(3) 0.037(3) 0.001(2) 0.002(2) 0.0026(19)
C6 0.029(2) 0.035(3) 0.024(2) 0.0031(19) -0.0030(18) -0.0058(19)
C7 0.028(2) 0.034(3) 0.025(2) -0.0002(19) 0.0008(18) -0.0060(19)
C8 0.023(2) 0.033(2) 0.025(2) -0.0012(19) 0.0046(17) -0.0008(18)
C9 0.030(2) 0.028(2) 0.046(3) 0.008(2) -0.005(2) 0.0002(19)
C10 0.034(3) 0.035(3) 0.038(3) 0.008(2) -0.013(2) -0.011(2)
C11 0.037(3) 0.054(3) 0.027(3) 0.003(2) -0.004(2) -0.022(2)
C12 0.037(3) 0.043(3) 0.029(3) 0.002(2) -0.003(2) -0.016(2)
C13 0.048(3) 0.031(3) 0.038(3) -0.003(2) -0.020(2) 0.004(2)
C14 0.031(3) 0.035(3) 0.072(5) -0.004(3) 0.005(3) 0.006(2)
C15 0.042(3) 0.042(3) 0.050(4) 0.010(3) -0.007(3) -0.015(2)
O4 0.063(4) 0.047(3) 0.311(13) 0.026(5) 0.093(6) 0.019(3)
C16 0.051(4) 0.044(3) 0.057(4) 0.007(3) -0.009(3) -0.025(3)
O5 0.060(3) 0.080(4) 0.118(5) 0.010(4) 0.009(4) 0.005(3)
O6 0.069(4) 0.067(4) 0.127(6) 0.014(4) 0.017(4) 0.015(3)
O7 0.105(6) 0.064(4) 0.184(9) 0.016(5) 0.039(6) 0.004(4)
N5 0.083(11) 0.131(12) 0.139(11) -0.020(10) 0.023(9) -0.045(10)
C17 0.071(12) 0.111(12) 0.127(10) -0.004(9) 0.001(9) -0.017(10)
C18 0.048(7) 0.060(7) 0.095(9) 0.036(6) -0.001(7) -0.015(6)
N6 0.079(5) 0.069(4) 0.056(5) 0.013(4) 0.034(4) 0.016(4)
C19 0.079(7) 0.071(4) 0.084(8) 0.026(4) -0.009(6) 0.013(4)
C20 0.24(2) 0.086(4) 0.167(18) 0.047(7) -0.110(18) -0.037(8)
N7 0.113(7) 0.140(8) 0.090(6) 0.014(6) 0.015(5) 0.014(6)
C21 0.105(7) 0.130(9) 0.109(8) 0.001(6) 0.004(5) 0.039(6)
C22 0.104(8) 0.243(17) 0.203(14) -0.093(14) -0.035(9) 0.083(9)
N8 0.044(6) 0.044(7) 0.162(14) 0.011(9) -0.004(8) 0.008(5)
C23 0.23(3) 0.10(2) 0.179(17) -0.036(16) 0.019(18) 0.01(2)
C24 0.112(15) 0.021(6) 0.196(17) 0.021(10) 0.062(15) 0.008(8)

loop_
_atom_type_symbol
_atom_type_description
_atom_type_scat_dispersion_real
_atom_type_scat_dispersion_imag
_atom_type_scat_source
C C 0.0181 0.0091 'International Tables Vol C Tables 4.2.6.8 and 6.1.1.4'
H H 0.0000 0.0000 'International Tables Vol C Tables 4.2.6.8 and 6.1.1.4'
Cu Cu -1.9646 0.5888 'International Tables Vol C Tables 4.2.6.8 and 6.1.1.4'
N N 0.0311 0.0180 'International Tables Vol C Tables 4.2.6.8 and 6.1.1.4'
O O 0.0492 0.0322 'International Tables Vol C Tables 4.2.6.8 and 6.1.1.4'

loop_
_geom_angle_atom_site_label_1
_geom_angle_atom_site_label_2
_geom_angle_atom_site_label_3
_geom_angle
_geom_angle_site_symmetry_1
_geom_angle_site_symmetry_3
_geom_angle_publ_flag
O1 Cu1 O1 180.0 . 3_765 ?
O1 Cu1 N2 89.59(15) 3_765 2_755 ?
O1 Cu1 N2 90.41(15) . 2_755 ?
O1 Cu1 N2 89.59(15) . 4_565 ?
O1 Cu1 N2 90.41(15) 3_765 4_565 ?
N2 Cu1 N2 180.0(3) 4_565 2_755 ?
O2 Cu2 O2 180.0 . 3_666 ?
O2 Cu2 N4 87.71(18) 3_666 2_655 ?
O2 Cu2 N4 92.29(18) . 2_655 ?
O2 Cu2 N4 87.71(18) . 4_566 ?
O2 Cu2 N4 92.29(18) 3_666 4_566 ?
N4 Cu2 N4 180.0 4_566 2_655 ?
C10 O1 Cu1 106.9(3) . . ?
C14 O2 Cu2 125.0(4) . . ?
C3 N1 C1 124.7(4) . . ?
C4 N1 C1 129.7(4) . . ?
C4 N1 C3 105.6(4) . . ?
N3 N2 Cu1 121.3(3) . 2_745 ?
C3 N2 Cu1 128.4(3) . 2_745 ?
C3 N2 N3 110.2(4) . . ?
C4 N3 N2 106.2(4) . . ?
C2 C1 N1 118.5(4) . . ?
C8 C1 N1 119.5(4) . . ?
C8 C1 C2 122.0(4) . . ?
C11 N4 Cu2 120.4(4) . 2_645 ?
C16 N4 Cu2 121.4(4) . 2_645 ?
C16 N4 C11 118.1(5) . . ?
C1 C2 H2 120.5 . . ?
C6 C2 C1 119.1(4) . . ?
C6 C2 H2 120.5 . . ?
N1 C3 C13 123.9(4) . . ?
N2 C3 N1 108.1(4) . . ?
N2 C3 C13 128.0(4) . . ?
N1 C4 C7 126.6(4) . . ?
N3 C4 N1 109.8(4) . . ?
N3 C4 C7 123.5(4) . . ?
C8 C5 C14 119.6(5) . . ?
C9 C5 C8 119.6(5) . . ?
C9 C5 C14 120.7(5) . . ?
C2 C6 C9 120.0(4) . . ?
C2 C6 C10 118.5(5) . . ?
C9 C6 C10 121.5(5) . . ?
C12 C7 C4 123.5(4) . . ?
C12 C7 C15 118.4(5) . . ?
C15 C7 C4 118.1(5) . . ?
C1 C8 C5 118.7(4) . . ?
C1 C8 H8 120.7 . . ?
C5 C8 H8 120.7 . . ?
C5 C9 H9 119.7 . . ?
C6 C9 C5 120.7(5) . . ?
C6 C9 H9 119.7 . . ?
O1 C10 C6 115.8(5) . . ?
O3 C10 O1 124.0(5) . . ?
O3 C10 C6 120.2(5) . . ?
N4 C11 H11 118.7 . . ?
N4 C11 C12 122.7(5) . . ?
C12 C11 H11 118.7 . . ?
C7 C12 H12 120.6 . . ?
C11 C12 C7 118.9(5) . . ?
C11 C12 H12 120.6 . . ?
C3 C13 H13A 109.5 . . ?
C3 C13 H13B 109.5 . . ?
C3 C13 H13C 109.5 . . ?
H13A C13 H13B 109.5 . . ?
H13A C13 H13C 109.5 . . ?
H13B C13 H13C 109.5 . . ?
O2 C14 C5 115.9(5) . . ?
O4 C14 O2 123.9(6) . . ?
O4 C14 C5 120.1(7) . . ?
C7 C15 H15 120.5 . . ?
C16 C15 C7 118.9(5) . . ?
C16 C15 H15 120.5 . . ?
N4 C16 C15 123.0(5) . . ?
N4 C16 H16 118.5 . . ?
C15 C16 H16 118.5 . . ?
H5A O5 H5B 109.5 . . ?
H6A O6 H6B 109.5 . . ?
H7A O7 H7B 109.5 . . ?
N5 C17 C18 179.1 . . ?
C17 C18 H18A 109.5 . . ?
C17 C18 H18B 109.5 . . ?
C17 C18 H18C 109.5 . . ?
H18A C18 H18B 109.5 . . ?
H18A C18 H18C 109.5 . . ?
H18B C18 H18C 109.5 . . ?
N6 C19 C20 179.08(8) . . ?
C19 C20 H20A 109.5 . . ?
C19 C20 H20B 109.5 . . ?
C19 C20 H20C 109.5 . . ?
H20A C20 H20B 109.5 . . ?
H20A C20 H20C 109.5 . . ?
H20B C20 H20C 109.5 . . ?
N7 C21 C22 179.1 . . ?
C21 C22 H22A 109.5 . . ?
C21 C22 H22B 109.5 . . ?
C21 C22 H22C 109.5 . . ?
H22A C22 H22B 109.5 . . ?
H22A C22 H22C 109.5 . . ?
H22B C22 H22C 109.5 . . ?
N8 C23 C24 179.1 . . ?
C23 C24 H24A 109.5 . . ?
C23 C24 H24B 109.5 . . ?
C23 C24 H24C 109.5 . . ?
H24A C24 H24B 109.5 . . ?
H24A C24 H24C 109.5 . . ?
H24B C24 H24C 109.5 . . ?

loop_
_geom_bond_atom_site_label_1
_geom_bond_atom_site_label_2
_geom_bond_distance
_geom_bond_site_symmetry_2
_geom_bond_publ_flag
Cu1 O1 1.945(3) . ?
Cu1 O1 1.946(3) 3_765 ?
Cu1 N2 1.984(4) 4_565 ?
Cu1 N2 1.984(4) 2_755 ?
Cu2 O2 1.959(4) . ?
Cu2 O2 1.959(4) 3_666 ?
Cu2 N4 2.004(4) 4_566 ?
Cu2 N4 2.004(4) 2_655 ?
O1 C10 1.272(7) . ?
O2 C14 1.244(8) . ?
N1 C1 1.435(6) . ?
N1 C3 1.376(6) . ?
N1 C4 1.368(6) . ?
N2 N3 1.372(6) . ?
N2 C3 1.292(6) . ?
O3 C10 1.240(7) . ?
N3 C4 1.313(6) . ?
C1 C2 1.390(6) . ?
C1 C8 1.384(6) . ?
N4 C11 1.344(7) . ?
N4 C16 1.335(8) . ?
C2 H2 0.9500 . ?
C2 C6 1.384(7) . ?
C3 C13 1.480(7) . ?
C4 C7 1.468(6) . ?
C5 C8 1.399(7) . ?
C5 C9 1.398(7) . ?
C5 C14 1.496(8) . ?
C6 C9 1.389(7) . ?
C6 C10 1.510(7) . ?
C7 C12 1.389(7) . ?
C7 C15 1.393(7) . ?
C8 H8 0.9500 . ?
C9 H9 0.9500 . ?
C11 H11 0.9500 . ?
C11 C12 1.385(7) . ?
C12 H12 0.9500 . ?
C13 H13A 0.9800 . ?
C13 H13B 0.9800 . ?
C13 H13C 0.9800 . ?
C14 O4 1.204(8) . ?
C15 H15 0.9500 . ?
C15 C16 1.379(9) . ?
C16 H16 0.9500 . ?
O5 H5A 0.8503 . ?
O5 H5B 0.8498 . ?
O6 H6A 0.8499 . ?
O6 H6B 0.8500 . ?
O7 H7A 0.8499 . ?
O7 H7B 0.8500 . ?
N5 C17 1.1375 . ?
C17 C18 1.4561 . ?
C18 H18A 0.9800 . ?
C18 H18B 0.9800 . ?
C18 H18C 0.9800 . ?
N6 C19 1.1372 . ?
C19 C20 1.4562 . ?
C20 H20A 0.9800 . ?
C20 H20B 0.9800 . ?
C20 H20C 0.9800 . ?
N7 C21 1.1372 . ?
C21 C22 1.4558 . ?
C22 H22A 0.9800 . ?
C22 H22B 0.9800 . ?
C22 H22C 0.9800 . ?
N8 C23 1.1374 . ?
C23 C24 1.4556 . ?
C24 H24A 0.9800 . ?
C24 H24B 0.9800 . ?
C24 H24C 0.9800 . ?

loop_
_geom_torsion_atom_site_label_1
_geom_torsion_atom_site_label_2
_geom_torsion_atom_site_label_3
_geom_torsion_atom_site_label_4
_geom_torsion
_geom_torsion_site_symmetry_1
_geom_torsion_site_symmetry_2
_geom_torsion_site_symmetry_3
_geom_torsion_site_symmetry_4
_geom_torsion_publ_flag
Cu1 O1 C10 O3 -5.2(6) . . . . ?
Cu1 O1 C10 C6 174.1(3) . . . . ?
Cu1 N2 N3 C4 -177.0(3) 2_745 . . . ?
Cu1 N2 C3 N1 176.9(3) 2_745 . . . ?
Cu1 N2 C3 C13 -2.3(8) 2_745 . . . ?
Cu2 O2 C14 C5 165.0(4) . . . . ?
Cu2 O2 C14 O4 -17.8(12) . . . . ?
Cu2 N4 C11 C12 -178.2(5) 2_645 . . . ?
Cu2 N4 C16 C15 178.4(6) 2_645 . . . ?
N1 C1 C2 C6 179.1(4) . . . . ?
N1 C1 C8 C5 -179.9(4) . . . . ?
N1 C4 C7 C12 27.8(8) . . . . ?
N1 C4 C7 C15 -153.6(5) . . . . ?
N2 N3 C4 N1 -0.2(5) . . . . ?
N2 N3 C4 C7 -179.1(4) . . . . ?
N3 N2 C3 N1 0.1(5) . . . . ?
N3 N2 C3 C13 -179.2(5) . . . . ?
N3 C4 C7 C12 -153.5(5) . . . . ?
N3 C4 C7 C15 25.1(8) . . . . ?
C1 N1 C3 N2 -179.3(4) . . . . ?
C1 N1 C3 C13 -0.1(7) . . . . ?
C1 N1 C4 N3 179.3(4) . . . . ?
C1 N1 C4 C7 -1.8(7) . . . . ?
C1 C2 C6 C9 1.8(7) . . . . ?
C1 C2 C6 C10 -176.9(4) . . . . ?
N4 C11 C12 C7 -0.1(9) . . . . ?
C2 C1 C8 C5 0.3(7) . . . . ?
C2 C6 C9 C5 -1.7(7) . . . . ?
C2 C6 C10 O1 1.1(7) . . . . ?
C2 C6 C10 O3 -179.6(5) . . . . ?
C3 N1 C1 C2 86.5(5) . . . . ?
C3 N1 C1 C8 -93.4(5) . . . . ?
C3 N1 C4 N3 0.3(5) . . . . ?
C3 N1 C4 C7 179.1(5) . . . . ?
C3 N2 N3 C4 0.1(5) . . . . ?
C4 N1 C1 C2 -92.4(5) . . . . ?
C4 N1 C1 C8 87.7(6) . . . . ?
C4 N1 C3 N2 -0.2(5) . . . . ?
C4 N1 C3 C13 179.1(5) . . . . ?
C4 C7 C12 C11 178.5(5) . . . . ?
C4 C7 C15 C16 -178.4(6) . . . . ?
C7 C15 C16 N4 -0.4(11) . . . . ?
C8 C1 C2 C6 -1.1(6) . . . . ?
C8 C5 C9 C6 0.9(8) . . . . ?
C8 C5 C14 O2 -6.6(9) . . . . ?
C8 C5 C14 O4 176.0(8) . . . . ?
C9 C5 C8 C1 -0.2(7) . . . . ?
C9 C5 C14 O2 176.5(5) . . . . ?
C9 C5 C14 O4 -0.9(11) . . . . ?
C9 C6 C10 O1 -177.5(5) . . . . ?
C9 C6 C10 O3 1.8(8) . . . . ?
C10 C6 C9 C5 176.9(5) . . . . ?
C11 N4 C16 C15 0.3(11) . . . . ?
C12 C7 C15 C16 0.3(9) . . . . ?
C14 C5 C8 C1 -177.1(5) . . . . ?
C14 C5 C9 C6 177.8(5) . . . . ?
C15 C7 C12 C11 -0.1(8) . . . . ?
C16 N4 C11 C12 0.0(9) . . . . ?
